data_1517867
loop_
_publ_author_name
'He, Zhao-Lin'
'Liu, Tang-Lin'
'Tao, Haiyan'
'Wang, Chun-Jiang'

_publ_section_title
;
 Correction to A Facile Access to Enantioenriched Isoindolines via One-Pot
 Sequential Cu(I)-Catalyzed Asymmetric 1,3-Dipolar
 Cycloaddition/Oxidation.
;
_journal_issue 20
_journal_name_full 'Organic letters'
_journal_page_first 5506
_journal_page_last 5507
_journal_paper_doi 10.1021/ol5025458
_journal_volume 16
_journal_year 2014
_chemical_absolute_configuration 7R,8R
_chemical_formula_sum 'C27 H22 Cl N O4'
_chemical_formula_weight 459.91
_chemical_name_systematic
; 
 ? 
;
_space_group_IT_number 78
_symmetry_cell_setting tetragonal
_symmetry_space_group_name_Hall 'P 4cw'
_symmetry_space_group_name_H-M 'P 43'
_atom_sites_solution_hydrogens geom
_atom_sites_solution_primary direct
_atom_sites_solution_secondary difmap
_audit_creation_method SHELXL-97
_cell_angle_alpha 90.00
_cell_angle_beta 90.00
_cell_angle_gamma 90.00
_cell_formula_units_Z 4
_cell_length_a 12.7827(8)
_cell_length_b 12.7827(8)
_cell_length_c 13.7419(18)
_cell_measurement_temperature 293(2)
_cell_volume 2245.4(4)
_computing_cell_refinement 'Bruker SMART'
_computing_data_collection 'Bruker SMART'
_computing_data_reduction 'Bruker SAINT'
_computing_molecular_graphics 'Bruker SHELXTL'
_computing_publication_material 'Bruker SHELXTL'
_computing_structure_refinement 'SHELXL-97 (Sheldrick, 1997)'
_computing_structure_solution 'SHELXS-97 (Sheldrick, 1990)'
_diffrn_ambient_temperature 293(2)
_diffrn_measured_fraction_theta_full 0.999
_diffrn_measured_fraction_theta_max 0.999
_diffrn_radiation_monochromator graphite
_diffrn_radiation_source 'fine-focus sealed tube'
_diffrn_radiation_type MoK\a
_diffrn_radiation_wavelength 0.71073
_diffrn_reflns_av_R_equivalents 0.0196
_diffrn_reflns_av_sigmaI/netI 0.0213
_diffrn_reflns_limit_h_max 16
_diffrn_reflns_limit_h_min -16
_diffrn_reflns_limit_k_max 14
_diffrn_reflns_limit_k_min -16
_diffrn_reflns_limit_l_max 17
_diffrn_reflns_limit_l_min -13
_diffrn_reflns_number 13132
_diffrn_reflns_theta_full 26.49
_diffrn_reflns_theta_max 26.49
_diffrn_reflns_theta_min 2.18
_exptl_absorpt_coefficient_mu 0.205
_exptl_absorpt_correction_T_max 0.9467
_exptl_absorpt_correction_T_min 0.9429
_exptl_absorpt_correction_type multi-scan
_exptl_absorpt_process_details SADABS
_exptl_crystal_density_diffrn 1.360
_exptl_crystal_density_method 'not measured'
_exptl_crystal_description block
_exptl_crystal_F_000 960
_exptl_crystal_size_max 0.29
_exptl_crystal_size_mid 0.28
_exptl_crystal_size_min 0.27
_refine_diff_density_max 0.131
_refine_diff_density_min -0.199
_refine_diff_density_rms 0.023
_refine_ls_abs_structure_details 'Flack H D (1983), Acta Cryst. A39, 876-881'
_refine_ls_abs_structure_Flack -0.04(6)
_refine_ls_extinction_coef 0.0050(9)
_refine_ls_extinction_expression Fc^*^=kFc[1+0.001xFc^2^\l^3^/sin(2\q)]^-1/4^
_refine_ls_extinction_method SHELXL
_refine_ls_goodness_of_fit_ref 1.025
_refine_ls_hydrogen_treatment constr
_refine_ls_matrix_type full
_refine_ls_number_parameters 300
_refine_ls_number_reflns 4129
_refine_ls_number_restraints 1
_refine_ls_restrained_S_all 1.024
_refine_ls_R_factor_all 0.0434
_refine_ls_R_factor_gt 0.0320
_refine_ls_shift/su_max 0.000
_refine_ls_shift/su_mean 0.000
_refine_ls_structure_factor_coef Fsqd
_refine_ls_weighting_details 'calc w=1/[\s^2^(Fo^2^)+(0.0385P)^2^+0.1775P] where P=(Fo^2^+2Fc^2^)/3'
_refine_ls_weighting_scheme calc
_refine_ls_wR_factor_gt 0.0740
_refine_ls_wR_factor_ref 0.0806
_reflns_number_gt 3391
_reflns_number_total 4129
_reflns_threshold_expression >2sigma(I)
_cod_data_source_file ol5025458_si_002.cif
_cod_data_source_block 120313hzl_0m
_cod_depositor_comments 'Adding full bibliography for 1517867--1517868.cif.'
_cod_original_sg_symbol_H-M P4(3)
_cod_database_code 1517867

loop_
_symmetry_equiv_pos_as_xyz
'x, y, z'
'-x, -y, z+1/2'
'-y, x, z+3/4'
'y, -x, z+1/4'

loop_
_atom_site_label
_atom_site_type_symbol
_atom_site_fract_x
_atom_site_fract_y
_atom_site_fract_z
_atom_site_U_iso_or_equiv
_atom_site_adp_type
_atom_site_occupancy
_atom_site_symmetry_multiplicity
_atom_site_calc_flag
_atom_site_refinement_flags
C1 C 0.35558(16) 0.76505(16) 0.93708(16) 0.0573(5) Uani 1 1 d .
C2 C 0.38801(17) 0.69775(17) 0.8652(2) 0.0645(6) Uani 1 1 d .
H2 H 0.4427 0.6513 0.8765 0.077 Uiso 1 1 calc R
C3 C 0.33845(17) 0.70016(16) 0.77651(18) 0.0625(6) Uani 1 1 d .
H3 H 0.3606 0.6553 0.7273 0.075 Uiso 1 1 calc R
C4 C 0.25589(14) 0.76831(14) 0.75890(15) 0.0485(5) Uani 1 1 d .
C5 C 0.22511(16) 0.83297(16) 0.83352(17) 0.0572(5) Uani 1 1 d .
H5 H 0.1691 0.8782 0.8237 0.069 Uiso 1 1 calc R
C6 C 0.27500(17) 0.83276(16) 0.92274(16) 0.0599(5) Uani 1 1 d .
H6 H 0.2539 0.8780 0.9720 0.072 Uiso 1 1 calc R
C7 C 0.20319(14) 0.77238(14) 0.66065(16) 0.0498(5) Uani 1 1 d .
H7 H 0.1526 0.8300 0.6606 0.060 Uiso 1 1 calc R
C8 C 0.25574(15) 0.71834(15) 0.49757(16) 0.0514(5) Uani 1 1 d .
C9 C 0.17868(13) 0.64274(14) 0.54252(15) 0.0466(4) Uani 1 1 d .
C10 C 0.14824(13) 0.67353(14) 0.63019(15) 0.0456(4) Uani 1 1 d .
C11 C 0.06332(14) 0.62176(15) 0.68385(15) 0.0491(4) Uani 1 1 d .
C12 C 0.01488(13) 0.52949(14) 0.63657(15) 0.0483(5) Uani 1 1 d .
C13 C 0.04633(14) 0.49732(14) 0.54374(16) 0.0486(4) Uani 1 1 d .
C14 C 0.13268(15) 0.55239(14) 0.49194(15) 0.0493(5) Uani 1 1 d .
C15 C -0.06452(15) 0.47625(16) 0.68363(18) 0.0612(6) Uani 1 1 d .
H15 H -0.0854 0.4966 0.7456 0.073 Uiso 1 1 calc R
C16 C -0.11292(18) 0.39255(19) 0.6382(2) 0.0748(7) Uani 1 1 d .
H16 H -0.1656 0.3561 0.6704 0.090 Uiso 1 1 calc R
C17 C -0.08373(18) 0.36283(18) 0.5460(2) 0.0773(7) Uani 1 1 d .
H17 H -0.1180 0.3077 0.5154 0.093 Uiso 1 1 calc R
C18 C -0.00398(17) 0.41441(16) 0.49853(19) 0.0632(6) Uani 1 1 d .
H18 H 0.0160 0.3937 0.4364 0.076 Uiso 1 1 calc R
C19 C 0.35701(17) 0.66005(17) 0.47200(19) 0.0632(6) Uani 1 1 d .
C20 C 0.4914(2) 0.6353(2) 0.3577(3) 0.1105(11) Uani 1 1 d .
H20A H 0.5431 0.6451 0.4076 0.166 Uiso 1 1 calc R
H20B H 0.5162 0.6650 0.2978 0.166 Uiso 1 1 calc R
H20C H 0.4789 0.5618 0.3489 0.166 Uiso 1 1 calc R
C21 C 0.20852(16) 0.77551(16) 0.40963(17) 0.0584(5) Uani 1 1 d .
H21A H 0.2559 0.8310 0.3902 0.070 Uiso 1 1 calc R
H21B H 0.2035 0.7267 0.3558 0.070 Uiso 1 1 calc R
C22 C 0.10223(15) 0.82205(15) 0.42751(15) 0.0538(5) Uani 1 1 d .
C23 C 0.01183(17) 0.76621(16) 0.40824(16) 0.0598(5) Uani 1 1 d .
H23 H 0.0170 0.6976 0.3863 0.072 Uiso 1 1 calc R
C24 C -0.08573(17) 0.81023(19) 0.42084(18) 0.0650(6) Uani 1 1 d .
H24 H -0.1455 0.7708 0.4090 0.078 Uiso 1 1 calc R
C25 C -0.09468(19) 0.9123(2) 0.45090(18) 0.0694(6) Uani 1 1 d .
H25 H -0.1603 0.9430 0.4571 0.083 Uiso 1 1 calc R
C26 C -0.0059(2) 0.96867(18) 0.47184(18) 0.0706(6) Uani 1 1 d .
H26 H -0.0115 1.0374 0.4935 0.085 Uiso 1 1 calc R
C27 C 0.09138(18) 0.92388(17) 0.46090(17) 0.0632(6) Uani 1 1 d .
H27 H 0.1508 0.9625 0.4761 0.076 Uiso 1 1 calc R
Cl1 Cl 0.42258(5) 0.76629(6) 1.04794(5) 0.0850(2) Uani 1 1 d .
N1 N 0.27705(12) 0.78810(12) 0.58049(13) 0.0564(4) Uani 1 1 d .
H1 H 0.3272 0.8330 0.5817 0.068 Uiso 1 1 calc R
O1 O 0.03097(12) 0.65728(12) 0.76057(12) 0.0711(4) Uani 1 1 d .
O2 O 0.16284(12) 0.52600(12) 0.41141(12) 0.0673(4) Uani 1 1 d .
O3 O 0.39851(14) 0.59973(16) 0.52508(19) 0.1053(7) Uani 1 1 d .
O4 O 0.39494(13) 0.68635(13) 0.38614(15) 0.0831(5) Uani 1 1 d .

loop_
_atom_site_aniso_label
_atom_site_aniso_U_11
_atom_site_aniso_U_22
_atom_site_aniso_U_33
_atom_site_aniso_U_23
_atom_site_aniso_U_13
_atom_site_aniso_U_12
C1 0.0569(11) 0.0596(11) 0.0553(14) 0.0053(10) -0.0059(10) -0.0104(9)
C2 0.0585(12) 0.0622(12) 0.0729(17) -0.0007(12) -0.0083(11) 0.0067(10)
C3 0.0623(12) 0.0595(12) 0.0657(16) -0.0116(11) -0.0056(11) 0.0071(10)
C4 0.0481(10) 0.0445(9) 0.0528(12) -0.0022(9) -0.0028(9) -0.0047(8)
C5 0.0561(11) 0.0563(11) 0.0592(13) -0.0039(10) -0.0026(10) 0.0055(9)
C6 0.0675(12) 0.0614(12) 0.0508(14) -0.0051(10) -0.0005(11) 0.0033(10)
C7 0.0501(10) 0.0447(10) 0.0546(12) -0.0009(9) -0.0029(9) -0.0021(8)
C8 0.0486(10) 0.0531(10) 0.0524(12) 0.0014(9) 0.0049(9) -0.0074(8)
C9 0.0434(9) 0.0503(10) 0.0460(11) 0.0009(8) -0.0002(8) -0.0022(7)
C10 0.0446(9) 0.0465(10) 0.0456(11) -0.0002(8) -0.0023(8) -0.0018(7)
C11 0.0491(10) 0.0530(10) 0.0451(12) 0.0031(9) 0.0013(9) 0.0014(8)
C12 0.0420(9) 0.0481(10) 0.0549(14) 0.0070(9) -0.0026(9) -0.0019(8)
C13 0.0465(9) 0.0481(10) 0.0511(12) 0.0024(9) -0.0071(9) -0.0006(8)
C14 0.0506(10) 0.0509(10) 0.0465(13) 0.0002(9) -0.0033(9) 0.0017(8)
C15 0.0553(11) 0.0614(12) 0.0670(16) 0.0066(11) 0.0077(10) -0.0064(9)
C16 0.0611(12) 0.0683(14) 0.095(2) 0.0097(14) 0.0021(13) -0.0170(11)
C17 0.0703(14) 0.0631(13) 0.099(2) -0.0044(14) -0.0116(15) -0.0224(11)
C18 0.0659(13) 0.0560(11) 0.0676(15) -0.0052(11) -0.0095(11) -0.0069(10)
C19 0.0537(12) 0.0584(12) 0.0776(18) 0.0038(12) 0.0123(12) -0.0088(10)
C20 0.0837(18) 0.104(2) 0.143(3) -0.019(2) 0.0534(19) 0.0072(16)
C21 0.0636(12) 0.0640(12) 0.0477(12) 0.0068(10) 0.0067(10) -0.0061(10)
C22 0.0620(12) 0.0593(11) 0.0401(12) 0.0103(9) 0.0018(9) -0.0017(9)
C23 0.0674(13) 0.0614(11) 0.0507(13) 0.0022(10) -0.0036(10) -0.0006(10)
C24 0.0592(12) 0.0834(15) 0.0525(14) 0.0067(12) -0.0006(10) -0.0048(11)
C25 0.0661(13) 0.0923(18) 0.0499(14) 0.0015(12) 0.0036(11) 0.0131(12)
C26 0.0854(16) 0.0697(14) 0.0567(16) -0.0040(11) -0.0006(12) 0.0092(13)
C27 0.0703(14) 0.0650(13) 0.0541(14) 0.0024(10) -0.0015(11) -0.0064(10)
Cl1 0.0853(4) 0.1057(5) 0.0640(4) 0.0066(4) -0.0219(3) -0.0015(4)
N1 0.0549(9) 0.0583(9) 0.0561(11) 0.0033(8) -0.0010(8) -0.0175(7)
O1 0.0799(10) 0.0761(10) 0.0573(10) -0.0108(8) 0.0211(8) -0.0139(8)
O2 0.0807(10) 0.0715(9) 0.0497(9) -0.0120(7) 0.0073(8) -0.0066(7)
O3 0.0710(11) 0.1128(14) 0.132(2) 0.0437(14) 0.0251(12) 0.0287(10)
O4 0.0759(10) 0.0868(11) 0.0866(15) -0.0027(10) 0.0338(10) 0.0053(8)

loop_
_atom_type_symbol
_atom_type_description
_atom_type_scat_dispersion_real
_atom_type_scat_dispersion_imag
_atom_type_scat_source
C C 0.0033 0.0016 'International Tables Vol C Tables 4.2.6.8 and 6.1.1.4'
H H 0.0000 0.0000 'International Tables Vol C Tables 4.2.6.8 and 6.1.1.4'
N N 0.0061 0.0033 'International Tables Vol C Tables 4.2.6.8 and 6.1.1.4'
O O 0.0106 0.0060 'International Tables Vol C Tables 4.2.6.8 and 6.1.1.4'
Cl Cl 0.1484 0.1585 'International Tables Vol C Tables 4.2.6.8 and 6.1.1.4'

loop_
_geom_angle_atom_site_label_1
_geom_angle_atom_site_label_2
_geom_angle_atom_site_label_3
_geom_angle
C6 C1 C2 121.5(2)
C6 C1 Cl1 119.45(18)
C2 C1 Cl1 118.97(16)
C1 C2 C3 118.98(19)
C2 C3 C4 121.2(2)
C5 C4 C3 117.7(2)
C5 C4 C7 121.25(17)
C3 C4 C7 121.08(18)
C4 C5 C6 121.92(19)
C1 C6 C5 118.6(2)
N1 C7 C10 101.94(16)
N1 C7 C4 112.94(15)
C10 C7 C4 115.34(17)
N1 C8 C9 101.03(16)
N1 C8 C19 108.37(17)
C9 C8 C19 109.44(15)
N1 C8 C21 113.17(16)
C9 C8 C21 111.70(16)
C19 C8 C21 112.49(18)
C10 C9 C14 123.04(17)
C10 C9 C8 111.89(17)
C14 C9 C8 124.70(18)
C9 C10 C11 122.61(17)
C9 C10 C7 111.40(17)
C11 C10 C7 125.68(17)
O1 C11 C10 121.08(18)
O1 C11 C12 122.23(17)
C10 C11 C12 116.56(17)
C15 C12 C13 119.51(18)
C15 C12 C11 119.57(19)
C13 C12 C11 120.90(17)
C18 C13 C12 119.99(19)
C18 C13 C14 119.4(2)
C12 C13 C14 120.62(17)
O2 C14 C9 121.32(18)
O2 C14 C13 122.47(18)
C9 C14 C13 116.19(18)
C12 C15 C16 119.8(2)
C17 C16 C15 120.5(2)
C16 C17 C18 120.3(2)
C17 C18 C13 119.8(2)
O3 C19 O4 123.4(2)
O3 C19 C8 123.5(2)
O4 C19 C8 113.0(2)
C22 C21 C8 114.51(17)
C23 C22 C27 117.6(2)
C23 C22 C21 121.28(19)
C27 C22 C21 121.05(19)
C24 C23 C22 121.4(2)
C25 C24 C23 120.0(2)
C24 C25 C26 119.5(2)
C25 C26 C27 120.3(2)
C26 C27 C22 121.1(2)
C7 N1 C8 112.32(14)
C19 O4 C20 116.0(2)

loop_
_geom_bond_atom_site_label_1
_geom_bond_atom_site_label_2
_geom_bond_distance
C1 C6 1.360(3)
C1 C2 1.374(3)
C1 Cl1 1.748(2)
C2 C3 1.374(3)
C3 C4 1.390(3)
C4 C5 1.375(3)
C4 C7 1.510(3)
C5 C6 1.382(3)
C7 N1 1.465(3)
C7 C10 1.505(3)
C8 N1 1.472(3)
C8 C9 1.512(3)
C8 C19 1.534(3)
C8 C21 1.536(3)
C9 C10 1.326(3)
C9 C14 1.471(3)
C10 C11 1.470(3)
C11 O1 1.220(2)
C11 C12 1.482(3)
C12 C15 1.383(3)
C12 C13 1.399(3)
C13 C18 1.387(3)
C13 C14 1.490(3)
C14 O2 1.219(2)
C15 C16 1.384(3)
C16 C17 1.375(4)
C17 C18 1.378(3)
C19 O3 1.187(3)
C19 O4 1.319(3)
C20 O4 1.449(3)
C21 C22 1.503(3)
C22 C23 1.384(3)
C22 C27 1.387(3)
C23 C24 1.379(3)
C24 C25 1.373(3)
C25 C26 1.375(3)
C26 C27 1.377(3)

loop_
_geom_torsion_atom_site_label_1
_geom_torsion_atom_site_label_2
_geom_torsion_atom_site_label_3
_geom_torsion_atom_site_label_4
_geom_torsion
C6 C1 C2 C3 0.8(3)
Cl1 C1 C2 C3 -177.02(18)
C1 C2 C3 C4 -0.7(3)
C2 C3 C4 C5 -0.3(3)
C2 C3 C4 C7 178.7(2)
C3 C4 C5 C6 1.3(3)
C7 C4 C5 C6 -177.66(19)
C2 C1 C6 C5 0.1(3)
Cl1 C1 C6 C5 177.95(16)
C4 C5 C6 C1 -1.2(3)
C5 C4 C7 N1 125.84(19)
C3 C4 C7 N1 -53.1(2)
C5 C4 C7 C10 -117.5(2)
C3 C4 C7 C10 63.6(2)
N1 C8 C9 C10 8.8(2)
C19 C8 C9 C10 122.94(19)
C21 C8 C9 C10 -111.8(2)
N1 C8 C9 C14 -178.01(16)
C19 C8 C9 C14 -63.8(2)
C21 C8 C9 C14 61.4(2)
C14 C9 C10 C11 -1.8(3)
C8 C9 C10 C11 171.55(16)
C14 C9 C10 C7 -175.83(16)
C8 C9 C10 C7 -2.5(2)
N1 C7 C10 C9 -5.0(2)
C4 C7 C10 C9 -127.76(18)
N1 C7 C10 C11 -178.82(17)
C4 C7 C10 C11 58.4(2)
C9 C10 C11 O1 -173.6(2)
C7 C10 C11 O1 -0.5(3)
C9 C10 C11 C12 2.3(3)
C7 C10 C11 C12 175.41(17)
O1 C11 C12 C15 -5.0(3)
C10 C11 C12 C15 179.16(17)
O1 C11 C12 C13 173.1(2)
C10 C11 C12 C13 -2.7(3)
C15 C12 C13 C18 1.8(3)
C11 C12 C13 C18 -176.39(18)
C15 C12 C13 C14 -179.16(17)
C11 C12 C13 C14 2.7(3)
C10 C9 C14 O2 -179.74(19)
C8 C9 C14 O2 7.8(3)
C10 C9 C14 C13 1.6(3)
C8 C9 C14 C13 -170.91(17)
C18 C13 C14 O2 -1.6(3)
C12 C13 C14 O2 179.32(19)
C18 C13 C14 C9 177.07(18)
C12 C13 C14 C9 -2.0(2)
C13 C12 C15 C16 -0.7(3)
C11 C12 C15 C16 177.44(18)
C12 C15 C16 C17 -1.0(3)
C15 C16 C17 C18 1.7(4)
C16 C17 C18 C13 -0.6(4)
C12 C13 C18 C17 -1.1(3)
C14 C13 C18 C17 179.83(19)
N1 C8 C19 O3 64.7(3)
C9 C8 C19 O3 -44.7(3)
C21 C8 C19 O3 -169.5(2)
N1 C8 C19 O4 -113.4(2)
C9 C8 C19 O4 137.28(19)
C21 C8 C19 O4 12.5(3)
N1 C8 C21 C22 -64.3(2)
C9 C8 C21 C22 48.9(2)
C19 C8 C21 C22 172.41(17)
C8 C21 C22 C23 -91.3(2)
C8 C21 C22 C27 90.9(2)
C27 C22 C23 C24 0.6(3)
C21 C22 C23 C24 -177.3(2)
C22 C23 C24 C25 1.6(3)
C23 C24 C25 C26 -2.5(4)
C24 C25 C26 C27 1.3(4)
C25 C26 C27 C22 0.9(4)
C23 C22 C27 C26 -1.8(3)
C21 C22 C27 C26 176.1(2)
C10 C7 N1 C8 11.0(2)
C4 C7 N1 C8 135.32(17)
C9 C8 N1 C7 -12.1(2)
C19 C8 N1 C7 -127.11(17)
C21 C8 N1 C7 107.40(18)
O3 C19 O4 C20 1.2(4)
C8 C19 O4 C20 179.2(2)
